data_7032341
loop_
_publ_author_name
'Ghosh, Pritam'
'Roychowdhury, Additi'
'Corbella, Montserrat'
'Bhaumik, Asim'
'Mitra, Partha'
'Mobin, Shaikh M.'
'Mukherjee, Ayan'
'Basu, Soumen'
'Banerjee, Priyabrata'

_publ_section_title
;
 Designed synthesis of CO2-promoted copper(ii) coordination polymers:
 synthesis, structural and spectroscopic characterization, and studies of
 versatile functional properties.
;
_journal_issue 36
_journal_name_full 'Dalton transactions (Cambridge, England : 2003)'
_journal_page_first 13500
_journal_page_last 13508
_journal_paper_doi 10.1039/c4dt00183d
_journal_volume 43
_journal_year 2014
_chemical_formula_sum 'C12 H12 Cu N4 O4'
_chemical_formula_weight 339.80
_chemical_name_systematic
; 
 ? 
;
_space_group_IT_number 15
_symmetry_cell_setting monoclinic
_symmetry_space_group_name_Hall '-C 2yc'
_symmetry_space_group_name_H-M 'C 1 2/c 1'
_atom_sites_solution_hydrogens geom
_atom_sites_solution_primary direct
_atom_sites_solution_secondary difmap
_audit_creation_method SHELXL-97
_cell_angle_alpha 90.00
_cell_angle_beta 93.755(2)
_cell_angle_gamma 90.00
_cell_formula_units_Z 4
_cell_length_a 13.4876(14)
_cell_length_b 11.2653(12)
_cell_length_c 8.7010(9)
_cell_measurement_reflns_used 3345
_cell_measurement_temperature 293(2)
_cell_measurement_theta_max 27.58
_cell_measurement_theta_min 2.36
_cell_volume 1319.2(2)
_computing_cell_refinement 'Bruker SAINT'
_computing_data_collection 'Bruker APEX2'
_computing_data_reduction 'Bruker SAINT'
_computing_molecular_graphics 'Bruker SHELXTL'
_computing_publication_material 'Bruker SHELXTL'
_computing_structure_refinement 'SHELXL-97 (Sheldrick, 2008)'
_computing_structure_solution 'SHELXS-97 (Sheldrick, 2008)'
_diffrn_ambient_temperature 293(2)
_diffrn_measured_fraction_theta_full 0.999
_diffrn_measured_fraction_theta_max 0.999
_diffrn_measurement_device_type 'Bruker APEX-II CCD'
_diffrn_measurement_method '\f and \w scans'
_diffrn_radiation_monochromator graphite
_diffrn_radiation_source 'fine-focus sealed tube'
_diffrn_radiation_type MoK\a
_diffrn_radiation_wavelength 0.71073
_diffrn_reflns_av_R_equivalents 0.0241
_diffrn_reflns_av_sigmaI/netI 0.0158
_diffrn_reflns_limit_h_max 15
_diffrn_reflns_limit_h_min -16
_diffrn_reflns_limit_k_max 13
_diffrn_reflns_limit_k_min -11
_diffrn_reflns_limit_l_max 10
_diffrn_reflns_limit_l_min -10
_diffrn_reflns_number 6866
_diffrn_reflns_theta_full 25.00
_diffrn_reflns_theta_max 25.00
_diffrn_reflns_theta_min 2.36
_exptl_absorpt_coefficient_mu 1.678
_exptl_absorpt_correction_T_max .791
_exptl_absorpt_correction_T_min .747
_exptl_absorpt_correction_type multi-scan
_exptl_absorpt_process_details SADABS
_exptl_crystal_colour green
_exptl_crystal_density_diffrn 1.711
_exptl_crystal_density_method 'not measured'
_exptl_crystal_description block
_exptl_crystal_F_000 692
_exptl_crystal_size_max 0.18
_exptl_crystal_size_mid 0.16
_exptl_crystal_size_min 0.14
_refine_diff_density_max 0.340
_refine_diff_density_min -0.190
_refine_diff_density_rms 0.055
_refine_ls_extinction_method none
_refine_ls_goodness_of_fit_ref 1.119
_refine_ls_hydrogen_treatment constr
_refine_ls_matrix_type full
_refine_ls_number_parameters 96
_refine_ls_number_reflns 1171
_refine_ls_number_restraints 0
_refine_ls_restrained_S_all 1.119
_refine_ls_R_factor_all 0.0262
_refine_ls_R_factor_gt 0.0242
_refine_ls_shift/su_max 0.001
_refine_ls_shift/su_mean 0.000
_refine_ls_structure_factor_coef Fsqd
_refine_ls_weighting_details 'calc w=1/[\s^2^(Fo^2^)+(0.0340P)^2^+1.4688P] where P=(Fo^2^+2Fc^2^)/3'
_refine_ls_weighting_scheme calc
_refine_ls_wR_factor_gt 0.0650
_refine_ls_wR_factor_ref 0.0661
_reflns_number_gt 1096
_reflns_number_total 1171
_reflns_threshold_expression >2sigma(I)
_cod_duplicate_entry 7031622
_cod_data_source_file c4dt00183d2.cif
_cod_data_source_block Complex2
_cod_depositor_comments
;
The following automatic conversions were performed:

'_symmetry_cell_setting' value 'Monoclinic' changed to 'monoclinic'
according to
/usr/data/users/saulius/crontab/automatic-downloads/current/RSC/lib/dictionaries/cif_core.dic
dictionary named 'cif_core.dic' version 2.4.2 from 2011-04-26.

Automatic conversion script
Id: cif_fix_values 2281 2013-09-26 08:29:07Z andrius 
;
_cod_original_sg_symbol_H-M 'C2/c  '
_cod_database_code 7032341

loop_
_symmetry_equiv_pos_as_xyz
'x, y, z'
'-x, y, -z+1/2'
'x+1/2, y+1/2, z'
'-x+1/2, y+1/2, -z+1/2'
'-x, -y, -z'
'x, -y, z-1/2'
'-x+1/2, -y+1/2, -z'
'x+1/2, -y+1/2, z-1/2'

loop_
_atom_site_label
_atom_site_type_symbol
_atom_site_fract_x
_atom_site_fract_y
_atom_site_fract_z
_atom_site_U_iso_or_equiv
_atom_site_adp_type
_atom_site_occupancy
_atom_site_symmetry_multiplicity
_atom_site_calc_flag
_atom_site_refinement_flags
Cu1 Cu 0.5000 0.65891(3) 0.2500 0.02378(14) Uani 1 2 d S
N1 N 0.58587(13) 0.78179(17) 0.1510(2) 0.0297(4) Uani 1 1 d .
C6 C 0.54864(14) 0.47584(19) 0.0434(2) 0.0240(4) Uani 1 1 d .
C5 C 0.68101(16) 0.8067(2) 0.1954(3) 0.0310(5) Uani 1 1 d .
C1 C 0.5474(2) 0.8343(2) 0.0212(4) 0.0520(8) Uani 1 1 d .
H1 H 0.4818 0.8178 -0.0109 0.062 Uiso 1 1 calc R
C2 C 0.5988(2) 0.9097(3) -0.0652(4) 0.0641(9) Uani 1 1 d .
H2 H 0.5689 0.9432 -0.1543 0.077 Uiso 1 1 calc R
C4 C 0.73693(17) 0.8862(2) 0.1117(3) 0.0403(6) Uani 1 1 d .
H4 H 0.8018 0.9045 0.1463 0.048 Uiso 1 1 calc R
C3 C 0.6967(2) 0.9361(2) -0.0186(3) 0.0470(7) Uani 1 1 d .
H3 H 0.7337 0.9873 -0.0761 0.056 Uiso 1 1 calc R
O1 O 0.58070(10) 0.53059(13) 0.16186(16) 0.0292(3) Uani 1 1 d .
O2 O 0.41233(11) 0.61317(14) 0.01098(17) 0.0307(4) Uani 1 1 d .
N2 N 0.72181(16) 0.7551(2) 0.3230(2) 0.0543(7) Uani 1 1 d .
H2A H 0.6873 0.7072 0.3748 0.065 Uiso 1 1 calc R
H2B H 0.7825 0.7700 0.3531 0.065 Uiso 1 1 calc R

loop_
_atom_site_aniso_label
_atom_site_aniso_U_11
_atom_site_aniso_U_22
_atom_site_aniso_U_33
_atom_site_aniso_U_23
_atom_site_aniso_U_13
_atom_site_aniso_U_12
Cu1 0.0194(2) 0.0262(2) 0.0256(2) 0.000 0.00063(14) 0.000
N1 0.0242(9) 0.0304(10) 0.0344(10) 0.0010(8) 0.0018(8) -0.0022(8)
C6 0.0198(10) 0.0287(11) 0.0237(10) 0.0039(9) 0.0042(8) -0.0010(9)
C5 0.0275(11) 0.0370(13) 0.0286(11) -0.0041(10) 0.0032(9) -0.0054(10)
C1 0.0314(14) 0.0584(18) 0.0640(18) 0.0261(14) -0.0125(13) -0.0112(12)
C2 0.0493(17) 0.073(2) 0.067(2) 0.0401(17) -0.0157(15) -0.0140(16)
C4 0.0280(12) 0.0510(15) 0.0419(14) 0.0011(12) 0.0037(10) -0.0131(11)
C3 0.0412(14) 0.0499(16) 0.0502(15) 0.0132(13) 0.0061(12) -0.0118(12)
O1 0.0234(7) 0.0356(9) 0.0280(8) -0.0047(7) -0.0028(6) 0.0032(6)
O2 0.0254(8) 0.0339(8) 0.0325(8) -0.0043(7) -0.0006(6) 0.0062(7)
N2 0.0337(12) 0.0864(19) 0.0413(12) 0.0229(12) -0.0096(10) -0.0247(12)

loop_
_atom_type_symbol
_atom_type_description
_atom_type_scat_dispersion_real
_atom_type_scat_dispersion_imag
_atom_type_scat_source
C C 0.0033 0.0016 'International Tables Vol C Tables 4.2.6.8 and 6.1.1.4'
H H 0.0000 0.0000 'International Tables Vol C Tables 4.2.6.8 and 6.1.1.4'
N N 0.0061 0.0033 'International Tables Vol C Tables 4.2.6.8 and 6.1.1.4'
O O 0.0106 0.0060 'International Tables Vol C Tables 4.2.6.8 and 6.1.1.4'
Cu Cu 0.3201 1.2651 'International Tables Vol C Tables 4.2.6.8 and 6.1.1.4'

loop_
_geom_angle_atom_site_label_1
_geom_angle_atom_site_label_2
_geom_angle_atom_site_label_3
_geom_angle
_geom_angle_site_symmetry_1
_geom_angle_site_symmetry_3
O1 Cu1 O1 87.01(9) 2_655 .
O1 Cu1 N1 176.30(7) 2_655 .
O1 Cu1 N1 89.44(7) . .
O1 Cu1 N1 89.44(7) 2_655 2_655
O1 Cu1 N1 176.30(7) . 2_655
N1 Cu1 N1 94.14(11) . 2_655
O1 Cu1 O2 76.08(5) 2_655 2_655
O1 Cu1 O2 85.79(6) . 2_655
N1 Cu1 O2 104.68(6) . 2_655
N1 Cu1 O2 92.37(6) 2_655 2_655
O1 Cu1 O2 85.79(6) 2_655 .
O1 Cu1 O2 76.08(5) . .
N1 Cu1 O2 92.37(6) . .
N1 Cu1 O2 104.68(6) 2_655 .
O2 Cu1 O2 155.00(8) 2_655 .
C5 N1 C1 117.2(2) . .
C5 N1 Cu1 125.43(15) . .
C1 N1 Cu1 117.08(15) . .
O2 C6 O1 125.39(18) 5_665 .
O2 C6 C6 117.3(2) 5_665 5_665
O1 C6 C6 117.3(2) . 5_665
N2 C5 N1 118.7(2) . .
N2 C5 C4 120.1(2) . .
N1 C5 C4 121.2(2) . .
N1 C1 C2 123.9(2) . .
C1 C2 C3 118.9(3) . .
C3 C4 C5 120.1(2) . .
C4 C3 C2 118.7(2) . .
C6 O1 Cu1 120.37(13) . .
C6 O2 Cu1 108.01(12) 5_665 .

loop_
_geom_bond_atom_site_label_1
_geom_bond_atom_site_label_2
_geom_bond_distance
_geom_bond_site_symmetry_2
Cu1 O1 1.9930(15) 2_655
Cu1 O1 1.9930(15) .
Cu1 N1 2.0324(18) .
Cu1 N1 2.0324(18) 2_655
Cu1 O2 2.3805(15) 2_655
Cu1 O2 2.3805(15) .
N1 C5 1.345(3) .
N1 C1 1.348(3) .
C6 O2 1.241(3) 5_665
C6 O1 1.253(3) .
C6 C6 1.568(4) 5_665
C5 N2 1.339(3) .
C5 C4 1.405(3) .
C1 C2 1.355(4) .
C2 C3 1.388(4) .
C4 C3 1.347(4) .
O2 C6 1.241(3) 5_665
